data_7027677
loop_
_publ_author_name
'Hitchcock, Peter B.'
'Lappert, Michael F.'
'Uiterweerd, Patrick G. H.'
'Wang, Zhong-Xia'

_publ_section_title
;
 The synthesis and molecular structures of the crystalline
 1-aza-2-phospha(V)allyllithium compounds
 [Li(LL&#x200A;&#x2032;&#x200A;)(OEt2)2] and
 [Li(LL&#x200A;&#x2032;&#x200A;)]2
 [LL&#x200A;&#x2032;&#x2005;=&#x2005;CH(SiMe3)P(Ph)2&#xE006;NSiMe3] and
 the preparation and characterisation of the new phosphinimines
 CH(R1)(R2)P(Ph)2&#xE006; NSiMe3
 [R1&#x2005;=&#x2005;R2&#x2005;=&#x2005;SiMe3; R1&#x2005;=&#x2005;H,
 R2&#x2005;=&#x2005;Si(Me)2NEt2]&#x200A;&#x2020;
;
_journal_issue 19
_journal_name_full 'Journal of the Chemical Society, Dalton Transactions'
_journal_page_first 3413
_journal_paper_doi 10.1039/a905464b
_journal_year 1999
_chemical_formula_structural '[Li(Et2O)2{Me3SiNP(Ph)2CHSiMe3}]'
_chemical_formula_sum 'C27 H49 Li N O2 P Si2'
_chemical_formula_weight 513.76
_chemical_name_systematic
; 

 ? 

;
_space_group_IT_number 2
_symmetry_cell_setting triclinic
_symmetry_space_group_name_Hall '-P 1'
_symmetry_space_group_name_H-M 'P -1'
_atom_sites_solution_hydrogens geom
_atom_sites_solution_primary direct
_atom_sites_solution_secondary difmap
_audit_creation_method SHELXL
_cell_angle_alpha 89.36(3)
_cell_angle_beta 79.07(3)
_cell_angle_gamma 65.26(3)
_cell_formula_units_Z 2
_cell_length_a 9.332(3)
_cell_length_b 10.682(4)
_cell_length_c 17.870(5)
_cell_measurement_temperature 173(2)
_cell_volume 1583.9(10)
_computing_structure_refinement 'SHELXL-93 (Sheldrick, 1993)'
_computing_structure_solution 'SHELXS-86 (Sheldrick, 1990)'
_diffrn_ambient_temperature 173(2)
_diffrn_radiation_monochromator graphite
_diffrn_radiation_source 'fine-focus sealed tube'
_diffrn_radiation_type MoK\a
_diffrn_radiation_wavelength 0.71073
_diffrn_reflns_av_R_equivalents 0.0000
_diffrn_reflns_av_sigmaI/netI 0.0521
_diffrn_reflns_limit_h_max 11
_diffrn_reflns_limit_h_min 0
_diffrn_reflns_limit_k_max 12
_diffrn_reflns_limit_k_min -10
_diffrn_reflns_limit_l_max 21
_diffrn_reflns_limit_l_min -20
_diffrn_reflns_number 5545
_diffrn_reflns_theta_max 24.97
_diffrn_reflns_theta_min 2.11
_exptl_absorpt_coefficient_mu 0.184
_exptl_absorpt_correction_type none
_exptl_crystal_density_diffrn 1.077
_exptl_crystal_F_000 560
_exptl_crystal_size_max 0.30
_exptl_crystal_size_mid 0.30
_exptl_crystal_size_min 0.30
_refine_diff_density_max 0.880
_refine_diff_density_min -0.509
_refine_diff_density_rms 0.057
_refine_ls_extinction_method none
_refine_ls_goodness_of_fit_all 1.022
_refine_ls_goodness_of_fit_obs 1.050
_refine_ls_matrix_type full
_refine_ls_number_parameters 311
_refine_ls_number_reflns 5545
_refine_ls_number_restraints 0
_refine_ls_restrained_S_all 1.022
_refine_ls_restrained_S_obs 1.050
_refine_ls_R_factor_all 0.0708
_refine_ls_R_factor_obs 0.0536
_refine_ls_shift/esd_max 0.001
_refine_ls_shift/esd_mean 0.000
_refine_ls_structure_factor_coef Fsqd
_refine_ls_weighting_details 'w=1/[\s^2^(Fo^2^)+(0.0601P)^2^+1.8322P] where P=(Fo^2^+2Fc^2^)/3'
_refine_ls_weighting_scheme calc
_refine_ls_wR_factor_all 0.1453
_refine_ls_wR_factor_obs 0.1325
_reflns_number_observed 4413
_reflns_number_total 5545
_reflns_observed_criterion >2sigma(I)
_cod_data_source_file 905464bsup1.cif
_cod_data_source_block complex6
_cod_depositor_comments
;
The following automatic conversions were performed:

'_refine_ls_weighting_scheme' value 'calc
w=1/[\s^2^(Fo^2^)+(0.0601P)^2^+1.8322P] where P=(Fo^2^+2Fc^2^)/3' was
changed to 'calc'. New tag '_refine_ls_weighting_details' was
created. The value of the new tag was set to
'w=1/[\s^2^(Fo^2^)+(0.0601P)^2^+1.8322P] where P=(Fo^2^+2Fc^2^)/3'.

Automatic conversion script
Id: cif_fix_values 3143 2015-03-26 13:38:13Z robertas 
;
_cod_original_cell_volume 1583.9(9)
_cod_original_sg_symbol_H-M P-1
_cod_database_code 7027677

loop_
_symmetry_equiv_pos_as_xyz
'x, y, z'
'-x, -y, -z'

loop_
_atom_site_aniso_label
_atom_site_aniso_U_11
_atom_site_aniso_U_22
_atom_site_aniso_U_33
_atom_site_aniso_U_23
_atom_site_aniso_U_13
_atom_site_aniso_U_12
Li 0.034(3) 0.028(2) 0.038(3) -0.005(2) -0.012(2) -0.008(2)
P 0.0224(4) 0.0221(4) 0.0217(3) 0.0004(3) -0.0035(3) -0.0076(3)
Si1 0.0311(4) 0.0268(4) 0.0241(4) 0.0021(3) -0.0010(3) -0.0108(3)
Si2 0.0251(4) 0.0299(4) 0.0259(4) -0.0020(3) -0.0003(3) -0.0120(3)
O1 0.059(2) 0.0537(14) 0.0373(12) -0.0094(10) -0.0031(11) -0.0362(13)
O2 0.0421(13) 0.0325(12) 0.0591(15) 0.0069(11) -0.0158(11) -0.0038(10)
N 0.0282(12) 0.0228(12) 0.0244(12) 0.0002(9) -0.0015(9) -0.0083(10)
C1 0.0213(14) 0.0277(15) 0.0238(14) 0.0001(11) -0.0040(11) -0.0062(12)
C2 0.030(2) 0.051(2) 0.048(2) 0.008(2) 0.0004(14) -0.009(2)
C3 0.050(2) 0.036(2) 0.037(2) 0.0063(14) -0.0030(15) -0.020(2)
C4 0.064(2) 0.045(2) 0.026(2) 0.0009(14) -0.0025(15) -0.025(2)
C5 0.054(2) 0.059(2) 0.025(2) 0.0034(14) -0.0043(14) -0.034(2)
C6 0.034(2) 0.041(2) 0.054(2) -0.005(2) 0.009(2) -0.011(2)
C7 0.034(2) 0.038(2) 0.047(2) 0.0019(14) -0.0021(14) -0.0183(14)
C8 0.0210(13) 0.0295(15) 0.0223(13) 0.0000(11) -0.0017(10) -0.0078(11)
C9 0.030(2) 0.037(2) 0.0301(15) -0.0009(12) -0.0056(12) -0.0137(13)
C10 0.032(2) 0.058(2) 0.036(2) -0.005(2) -0.0084(14) -0.020(2)
C11 0.028(2) 0.057(2) 0.029(2) 0.0033(15) -0.0096(13) -0.0066(15)
C12 0.034(2) 0.040(2) 0.030(2) 0.0101(13) -0.0050(13) -0.0082(14)
C13 0.0241(14) 0.034(2) 0.0305(15) 0.0031(12) -0.0051(11) -0.0114(12)
C14 0.0314(15) 0.0251(14) 0.0237(14) 0.0032(11) -0.0035(11) -0.0121(12)
C15 0.037(2) 0.0274(15) 0.033(2) -0.0005(12) -0.0045(13) -0.0099(13)
C16 0.057(2) 0.028(2) 0.036(2) -0.0036(13) 0.001(2) -0.011(2)
C17 0.072(3) 0.040(2) 0.034(2) -0.0073(14) -0.007(2) -0.030(2)
C18 0.059(2) 0.055(2) 0.044(2) -0.002(2) -0.018(2) -0.034(2)
C19 0.037(2) 0.038(2) 0.033(2) -0.0013(13) -0.0089(13) -0.0149(14)
C20 0.065(3) 0.042(2) 0.099(4) -0.005(2) -0.004(2) -0.023(2)
C21 0.059(3) 0.114(4) 0.093(4) -0.011(3) -0.008(3) -0.046(3)
C22 0.080(3) 0.137(5) 0.037(2) -0.006(2) -0.011(2) -0.059(3)
C23 0.070(3) 0.110(4) 0.058(3) 0.019(3) 0.010(2) 0.006(3)
C24 0.067(3) 0.050(3) 0.158(6) -0.015(3) -0.026(3) 0.001(2)
C25 0.072(3) 0.045(2) 0.093(3) -0.001(2) 0.010(3) -0.017(2)
C26 0.057(3) 0.103(4) 0.043(2) 0.007(2) -0.014(2) -0.024(2)
C27 0.091(3) 0.076(3) 0.068(3) 0.013(2) -0.040(3) -0.034(3)

loop_
_atom_site_label
_atom_site_type_symbol
_atom_site_fract_x
_atom_site_fract_y
_atom_site_fract_z
_atom_site_U_iso_or_equiv
_atom_site_thermal_displace_type
_atom_site_occupancy
_atom_site_calc_flag
_atom_site_refinement_flags
Li Li -0.0255(6) 0.4341(5) 0.7525(3) 0.0344(11) Uani 1 d .
P P 0.10178(8) 0.16617(7) 0.73824(4) 0.0228(2) Uani 1 d .
Si1 Si 0.29870(9) 0.25637(8) 0.61131(4) 0.0285(2) Uani 1 d .
Si2 Si -0.17078(9) 0.20695(8) 0.88395(4) 0.0275(2) Uani 1 d .
O1 O 0.0207(3) 0.5503(2) 0.81879(13) 0.0467(6) Uani 1 d .
O2 O -0.1865(3) 0.5556(2) 0.69517(14) 0.0480(6) Uani 1 d .
N N 0.1558(3) 0.2697(2) 0.68879(12) 0.0266(5) Uani 1 d .
C1 C -0.0840(3) 0.2544(3) 0.7945(2) 0.0258(6) Uani 1 d .
H1 H -0.1569(38) 0.2942(31) 0.7666(18) 0.033(8) Uiso 1 d .
C2 C 0.5078(4) 0.1573(4) 0.6265(2) 0.0473(8) Uani 1 d .
H2C H 0.5241(4) 0.0630(4) 0.6382(2) 0.071 Uiso 1 calc R
H2B H 0.5246(4) 0.2027(4) 0.6692(2) 0.071 Uiso 1 calc R
H2A H 0.5849(4) 0.1539(4) 0.5801(2) 0.071 Uiso 1 calc R
C3 C 0.2760(4) 0.4343(3) 0.5894(2) 0.0415(8) Uani 1 d .
H3C H 0.1669(4) 0.4896(3) 0.5810(2) 0.062 Uiso 1 calc R
H3B H 0.3548(4) 0.4289(3) 0.5432(2) 0.062 Uiso 1 calc R
H3A H 0.2944(4) 0.4777(3) 0.6324(2) 0.062 Uiso 1 calc R
C4 C 0.2794(5) 0.1777(4) 0.5228(2) 0.0451(8) Uani 1 d .
H4C H 0.1701(5) 0.2282(4) 0.5136(2) 0.068 Uiso 1 calc R
H4B H 0.3007(5) 0.0807(4) 0.5294(2) 0.068 Uiso 1 calc R
H4A H 0.3574(5) 0.1829(4) 0.4791(2) 0.068 Uiso 1 calc R
C5 C -0.0720(4) 0.2102(4) 0.9654(2) 0.0430(8) Uani 1 d .
H5C H -0.1252(4) 0.1836(4) 1.0113(2) 0.064 Uiso 1 calc R
H5B H -0.0811(4) 0.3037(4) 0.9749(2) 0.064 Uiso 1 calc R
H5A H 0.0421(4) 0.1451(4) 0.9525(2) 0.064 Uiso 1 calc R
C6 C -0.3863(4) 0.3376(3) 0.9107(2) 0.0475(9) Uani 1 d .
H6C H -0.4381(4) 0.3159(3) 0.9589(2) 0.071 Uiso 1 calc R
H6B H -0.4431(4) 0.3350(3) 0.8703(2) 0.071 Uiso 1 calc R
H6A H -0.3901(4) 0.4301(3) 0.9168(2) 0.071 Uiso 1 calc R
C7 C -0.1736(4) 0.0324(3) 0.8810(2) 0.0392(7) Uani 1 d .
H7C H -0.2224(4) 0.0169(3) 0.9317(2) 0.059 Uiso 1 calc R
H7B H -0.0630(4) -0.0391(3) 0.8659(2) 0.059 Uiso 1 calc R
H7A H -0.2367(4) 0.0284(3) 0.8439(2) 0.059 Uiso 1 calc R
C8 C 0.2376(3) 0.0783(3) 0.80211(15) 0.0257(6) Uani 1 d .
C9 C 0.3125(3) 0.1486(3) 0.8318(2) 0.0327(7) Uani 1 d .
H9 H 0.2987(3) 0.2371(3) 0.8155(2) 0.039 Uiso 1 calc R
C10 C 0.4074(4) 0.0907(4) 0.8853(2) 0.0418(8) Uani 1 d .
H10 H 0.4573(4) 0.1401(4) 0.9057(2) 0.050 Uiso 1 calc R
C11 C 0.4292(4) -0.0381(4) 0.9088(2) 0.0415(8) Uani 1 d .
H11 H 0.4947(4) -0.0777(4) 0.9452(2) 0.050 Uiso 1 calc R
C12 C 0.3562(4) -0.1094(3) 0.8796(2) 0.0373(7) Uani 1 d .
H12 H 0.3708(4) -0.1981(3) 0.8960(2) 0.045 Uiso 1 calc R
C13 C 0.2613(3) -0.0518(3) 0.8264(2) 0.0298(6) Uani 1 d .
H13 H 0.2117(3) -0.1018(3) 0.8062(2) 0.036 Uiso 1 calc R
C14 C 0.1187(3) 0.0245(3) 0.67516(15) 0.0270(6) Uani 1 d .
C15 C 0.2658(4) -0.0851(3) 0.6447(2) 0.0340(7) Uani 1 d .
H15 H 0.3608(4) -0.0918(3) 0.6599(2) 0.041 Uiso 1 calc R
C16 C 0.2752(4) -0.1844(3) 0.5927(2) 0.0440(8) Uani 1 d .
H16 H 0.3759(4) -0.2597(3) 0.5731(2) 0.053 Uiso 1 calc R
C17 C 0.1380(5) -0.1741(4) 0.5690(2) 0.0470(9) Uani 1 d .
H17 H 0.1446(5) -0.2415(4) 0.5327(2) 0.056 Uiso 1 calc R
C18 C -0.0075(5) -0.0662(4) 0.5983(2) 0.0481(9) Uani 1 d .
H18 H -0.1016(5) -0.0583(4) 0.5817(2) 0.058 Uiso 1 calc R
C19 C -0.0179(4) 0.0312(3) 0.6518(2) 0.0358(7) Uani 1 d .
H19 H -0.1199(4) 0.1038(3) 0.6730(2) 0.043 Uiso 1 calc R
C20 C 0.1003(5) 0.6363(4) 0.7912(3) 0.0702(12) Uani 1 d .
H20A H 0.0441(5) 0.7273(4) 0.8209(3) 0.084 Uiso 1 calc R
H20B H 0.0933(5) 0.6518(4) 0.7370(3) 0.084 Uiso 1 calc R
C21 C 0.2693(5) 0.5751(6) 0.7974(3) 0.086(2) Uani 1 d .
H21A H 0.3188(5) 0.6370(6) 0.7780(3) 0.130 Uiso 1 calc R
H21B H 0.3260(5) 0.4858(6) 0.7672(3) 0.130 Uiso 1 calc R
H21C H 0.2768(5) 0.5613(6) 0.8511(3) 0.130 Uiso 1 calc R
C22 C -0.0239(6) 0.5554(6) 0.8988(2) 0.0800(15) Uani 1 d .
H22A H 0.0420(6) 0.5909(6) 0.9216(2) 0.096 Uiso 1 calc R
H22B H 0.0039(6) 0.4598(6) 0.9138(2) 0.096 Uiso 1 calc R
C23 C -0.1877(6) 0.6369(6) 0.9311(3) 0.098(2) Uani 1 d .
H23A H -0.2055(6) 0.6333(6) 0.9867(3) 0.147 Uiso 1 calc R
H23B H -0.2548(6) 0.6013(6) 0.9106(3) 0.147 Uiso 1 calc R
H23C H -0.2166(6) 0.7328(6) 0.9184(3) 0.147 Uiso 1 calc R
C24 C -0.3193(6) 0.6816(5) 0.7257(4) 0.100(2) Uani 1 d .
H24A H -0.3561(6) 0.6737(5) 0.7805(4) 0.120 Uiso 1 calc R
H24B H -0.4087(6) 0.6948(5) 0.6996(4) 0.120 Uiso 1 calc R
C25 C -0.2877(6) 0.8024(4) 0.7187(3) 0.0761(13) Uani 1 d .
H25A H -0.3857(6) 0.8841(4) 0.7411(3) 0.114 Uiso 1 calc R
H25B H -0.2543(6) 0.8132(4) 0.6645(3) 0.114 Uiso 1 calc R
H25C H -0.2016(6) 0.7920(4) 0.7456(3) 0.114 Uiso 1 calc R
C26 C -0.1977(5) 0.5014(5) 0.6230(2) 0.0706(12) Uani 1 d .
H26A H -0.2177(5) 0.5750(5) 0.5870(2) 0.085 Uiso 1 calc R
H26B H -0.0924(5) 0.4244(5) 0.6012(2) 0.085 Uiso 1 calc R
C27 C -0.3213(6) 0.4522(5) 0.6281(3) 0.0752(13) Uani 1 d .
H27A H -0.3198(6) 0.4179(5) 0.5772(3) 0.113 Uiso 1 calc R
H27B H -0.4269(6) 0.5281(5) 0.6482(3) 0.113 Uiso 1 calc R
H27C H -0.3013(6) 0.3772(5) 0.6624(3) 0.113 Uiso 1 calc R

loop_
_atom_type_symbol
_atom_type_description
_atom_type_scat_dispersion_real
_atom_type_scat_dispersion_imag
_atom_type_scat_source
C C 0.0033 0.0016 'International Tables Vol C Tables 4.2.6.8 and 6.1.1.4'
H H 0.0000 0.0000 'International Tables Vol C Tables 4.2.6.8 and 6.1.1.4'
N N 0.0061 0.0033 'International Tables Vol C Tables 4.2.6.8 and 6.1.1.4'
O O 0.0106 0.0060 'International Tables Vol C Tables 4.2.6.8 and 6.1.1.4'
P P 0.1023 0.0942 'International Tables Vol C Tables 4.2.6.8 and 6.1.1.4'
Si Si 0.0817 0.0704 'International Tables Vol C Tables 4.2.6.8 and 6.1.1.4'
Li Li -0.0003 0.0001 'International Tables Vol C Tables 4.2.6.8 and 6.1.1.4'

loop_
_geom_angle_atom_site_label_1
_geom_angle_atom_site_label_2
_geom_angle_atom_site_label_3
_geom_angle
O1 Li O2 108.4(3)
O1 Li N 120.4(3)
O2 Li N 114.1(3)
O1 Li C1 123.1(3)
O2 Li C1 110.7(2)
N Li C1 77.4(2)
O1 Li P 126.9(2)
O2 Li P 124.7(2)
N Li P 37.86(11)
C1 Li P 40.21(11)
N P C1 110.18(13)
N P C8 112.30(13)
C1 P C8 106.58(13)
N P C14 109.57(12)
C1 P C14 114.65(14)
C8 P C14 103.41(13)
N P Li 51.08(14)
C1 P Li 60.2(2)
C8 P Li 116.10(14)
C14 P Li 140.10(14)
N Si1 C2 113.25(14)
N Si1 C3 108.27(13)
C2 Si1 C3 107.2(2)
N Si1 C4 113.72(14)
C2 Si1 C4 108.0(2)
C3 Si1 C4 106.0(2)
C1 Si2 C5 114.35(14)
C1 Si2 C6 106.67(15)
C5 Si2 C6 107.4(2)
C1 Si2 C7 115.83(14)
C5 Si2 C7 105.4(2)
C6 Si2 C7 106.7(2)
C22 O1 C20 115.0(3)
C22 O1 Li 121.2(3)
C20 O1 Li 123.9(3)
C24 O2 C26 114.0(4)
C24 O2 Li 125.0(3)
C26 O2 Li 119.3(3)
P N Si1 136.51(15)
P N Li 91.1(2)
Si1 N Li 132.4(2)
P C1 Si2 128.2(2)
P C1 Li 79.6(2)
Si2 C1 Li 137.4(2)
C9 C8 C13 118.5(3)
C9 C8 P 118.2(2)
C13 C8 P 123.2(2)
C8 C9 C10 120.6(3)
C11 C10 C9 120.1(3)
C10 C11 C12 120.0(3)
C11 C12 C13 120.0(3)
C12 C13 C8 120.8(3)
C19 C14 C15 118.2(3)
C19 C14 P 119.1(2)
C15 C14 P 122.5(2)
C16 C15 C14 120.8(3)
C15 C16 C17 120.1(3)
C18 C17 C16 119.7(3)
C17 C18 C19 120.3(3)
C18 C19 C14 120.9(3)
O1 C20 C21 112.2(4)
O1 C22 C23 116.2(4)
O2 C24 C25 115.1(4)
C27 C26 O2 115.2(4)

loop_
_geom_bond_atom_site_label_1
_geom_bond_atom_site_label_2
_geom_bond_distance
Li O1 1.949(5)
Li O2 1.978(5)
Li N 2.018(5)
Li C1 2.289(6)
Li P 2.593(5)
P N 1.592(2)
P C1 1.702(3)
P C8 1.822(3)
P C14 1.832(3)
Si1 N 1.691(2)
Si1 C2 1.862(3)
Si1 C3 1.868(3)
Si1 C4 1.872(3)
Si2 C1 1.817(3)
Si2 C5 1.873(3)
Si2 C6 1.876(3)
Si2 C7 1.877(3)
O1 C22 1.406(4)
O1 C20 1.436(5)
O2 C24 1.417(5)
O2 C26 1.458(5)
C8 C9 1.387(4)
C8 C13 1.390(4)
C9 C10 1.389(4)
C10 C11 1.377(5)
C11 C12 1.377(5)
C12 C13 1.385(4)
C14 C19 1.388(4)
C14 C15 1.391(4)
C15 C16 1.382(4)
C16 C17 1.384(5)
C17 C18 1.372(5)
C18 C19 1.382(4)
C20 C21 1.460(6)
C22 C23 1.411(6)
C24 C25 1.438(6)
C26 C27 1.442(6)
